data_4306968
loop_
_publ_author_name
'Riya Mukherjee'
'Brenda A. Dougan'
'Fiona H. Fry'
'Scott D. Bunge'
'Christopher J. Ziegler'
'Nicola E. Brasch'

_publ_section_title
;
Structural and Spectroscopic Evidence for the Formation of Trinuclear and
Tetranuclear Vanadium(III)/Carboxylate Complexes of Acetate and Related
Derivatives in Aqueous Solution
;
_journal_name_full 'Inorganic Chemistry'
_journal_page_first 1575
_journal_page_last 1585
_journal_paper_doi 10.1021/ic0613210
_journal_volume 46
_journal_year 2007
_chemical_formula_sum 'C13 H20 Cl6 F3 O20 S V3'
_chemical_formula_weight 950.87
_chemical_name_common '[V3(m3-O)(m-OOCCH2Cl)6(H2O)3][CF3SO3]H2O (7)'
_chemical_name_systematic
;

 ?

;
_space_group_IT_number 4
_symmetry_cell_setting monoclinic
_symmetry_space_group_name_Hall 'P 2yb'
_symmetry_space_group_name_H-M 'P 1 21 1'
_atom_sites_solution_hydrogens geom
_atom_sites_solution_primary direct
_atom_sites_solution_secondary difmap
_audit_creation_method SHELXL-97
_cell_angle_alpha 90.00
_cell_angle_beta 107.065(2)
_cell_angle_gamma 90.00
_cell_formula_units_Z 4
_cell_length_a 13.4904(12)
_cell_length_b 14.0237(12)
_cell_length_c 18.0199(16)
_cell_measurement_reflns_used 2235
_cell_measurement_temperature 100(2)
_cell_measurement_theta_max 23.56
_cell_measurement_theta_min 2.15
_cell_volume 3259.0(5)
_computing_cell_refinement 'Bruker SMART'
_computing_data_collection 'Bruker SMART'
_computing_data_reduction 'Bruker SAINT'
_computing_molecular_graphics 'Bruker SHELXTL'
_computing_publication_material 'Bruker SHELXTL'
_computing_structure_refinement 'SHELXL-97 (Sheldrick, 1997)'
_computing_structure_solution 'SHELXS-97 (Sheldrick, 1990)'
_diffrn_ambient_temperature 100(2)
_diffrn_measured_fraction_theta_full 0.966
_diffrn_measured_fraction_theta_max 0.966
_diffrn_measurement_device_type 'CCD area detector'
_diffrn_measurement_method 'phi and omega scans'
_diffrn_radiation_monochromator graphite
_diffrn_radiation_source 'fine-focus sealed tube'
_diffrn_radiation_type MoK\a
_diffrn_radiation_wavelength 0.71073
_diffrn_reflns_av_R_equivalents 0.1086
_diffrn_reflns_av_sigmaI/netI 0.2100
_diffrn_reflns_limit_h_max 18
_diffrn_reflns_limit_h_min -18
_diffrn_reflns_limit_k_max 19
_diffrn_reflns_limit_k_min -19
_diffrn_reflns_limit_l_max 25
_diffrn_reflns_limit_l_min -25
_diffrn_reflns_number 37412
_diffrn_reflns_theta_full 30.36
_diffrn_reflns_theta_max 30.36
_diffrn_reflns_theta_min 1.18
_exptl_absorpt_coefficient_mu 1.493
_exptl_absorpt_correction_T_max 0.8530
_exptl_absorpt_correction_T_min 0.7065
_exptl_absorpt_correction_type multi-scan
_exptl_absorpt_process_details SADABS
_exptl_crystal_colour green
_exptl_crystal_density_diffrn 1.938
_exptl_crystal_density_meas ?
_exptl_crystal_density_method .
_exptl_crystal_description irregular
_exptl_crystal_F_000 1888
_exptl_crystal_size_max 0.25
_exptl_crystal_size_mid 0.18
_exptl_crystal_size_min 0.11
_platon_squeeze_details ' ?'
_refine_diff_density_max 1.125
_refine_diff_density_min -0.561
_refine_diff_density_rms 0.114
_refine_ls_abs_structure_details 'Flack H D (1983), Acta Cryst. A39, 876-881'
_refine_ls_abs_structure_Flack 10(10)
_refine_ls_extinction_method none
_refine_ls_goodness_of_fit_ref 0.830
_refine_ls_hydrogen_treatment constr
_refine_ls_matrix_type full
_refine_ls_number_parameters 813
_refine_ls_number_reflns 18278
_refine_ls_number_restraints 1
_refine_ls_restrained_S_all 0.830
_refine_ls_R_factor_all 0.1512
_refine_ls_R_factor_gt 0.0751
_refine_ls_shift/su_max 0.015
_refine_ls_shift/su_mean 0.000
_refine_ls_structure_factor_coef Fsqd
_refine_ls_weighting_details 'calc w=1/[\s^2^(Fo^2^)+(0.1000P)^2^+0.6249P] where P=(Fo^2^+2Fc^2^)/3'
_refine_ls_weighting_scheme calc
_refine_ls_wR_factor_gt 0.1582
_refine_ls_wR_factor_ref 0.1946
_reflns_number_gt 9434
_reflns_number_total 18278
_reflns_threshold_expression >2sigma(I)
_cod_data_source_file ic0613210si20060918_062623_4.cif
_cod_data_source_block bd012z
_cod_depositor_comments
;
The following automatic conversions were performed:
'_symmetry_cell_setting' value 'Monoclinic' changed to 'monoclinic'
according to '/home/saulius/struct/CIF-dictionaries/cif_core.dic'
dictionary named 'cif_core.dic' version 2.4.1 from
2010-06-29.

'_exptl_absorpt_correction_type' value 'MULTI-SCAN' changed
to 'multi-scan' according to
'/home/saulius/struct/CIF-dictionaries/cif_core.dic' dictionary named
'cif_core.dic' version 2.4.1 from 2010-06-29.

Automatic conversion script
Id: cif_fix_enum 1527 2010-12-29 10:47:43Z saulius 
;
_cod_database_code 4306968

loop_
_symmetry_equiv_pos_as_xyz
'x, y, z'
'-x, y+1/2, -z'

loop_
_atom_site_label
_atom_site_type_symbol
_atom_site_fract_x
_atom_site_fract_y
_atom_site_fract_z
_atom_site_U_iso_or_equiv
_atom_site_adp_type
_atom_site_occupancy
_atom_site_symmetry_multiplicity
_atom_site_calc_flag
_atom_site_refinement_flags
_atom_site_disorder_assembly
_atom_site_disorder_group
V1 V 0.47718(10) -0.04103(10) 0.36261(8) 0.0201(5) Uani 1 1 d . . .
V2 V 0.62718(10) 0.11584(10) 0.48376(8) 0.0195(5) Uani 1 1 d . . .
V3 V 0.72967(11) -0.03430(10) 0.38300(8) 0.0209(5) Uani 1 1 d . . .
V4 V 0.89644(11) 0.63110(10) 0.03405(8) 0.0208(5) Uani 1 1 d . . .
V5 V 1.06533(10) 0.78975(10) 0.13822(8) 0.0193(5) Uani 1 1 d . . .
V6 V 0.83110(11) 0.77289(10) 0.15964(8) 0.0204(5) Uani 1 1 d . . .
O1 O 0.3964(4) 0.0822(4) 0.3512(4) 0.0226(13) Uani 1 1 d . . .
O2 O 0.5037(4) 0.1917(4) 0.4234(4) 0.0255(14) Uani 1 1 d . . .
O3 O 0.4575(4) -0.0735(4) 0.4661(3) 0.0259(14) Uani 1 1 d . . .
O4 O 0.5443(5) 0.0456(4) 0.5413(4) 0.0262(14) Uani 1 1 d . . .
O5 O 0.7117(5) 0.1960(4) 0.4333(4) 0.0256(14) Uani 1 1 d . . .
O6 O 0.7868(4) 0.0944(4) 0.3712(4) 0.0252(14) Uani 1 1 d . . .
O7 O 0.7589(4) 0.0634(4) 0.5618(3) 0.0239(13) Uani 1 1 d . . .
O8 O 0.8159(4) -0.0427(4) 0.4918(3) 0.0257(13) Uani 1 1 d . . .
O9 O 0.6507(4) -0.0319(4) 0.2680(3) 0.0244(13) Uani 1 1 d . . .
O10 O 0.4815(4) -0.0159(4) 0.2525(3) 0.0251(14) Uani 1 1 d . . .
O11 O 0.6986(5) -0.1738(4) 0.3860(4) 0.0269(14) Uani 1 1 d . . .
O12 O 0.5257(4) -0.1772(4) 0.3600(4) 0.0259(14) Uani 1 1 d . . .
O13 O 0.6101(4) 0.0139(4) 0.4089(3) 0.0219(13) Uani 1 1 d . . .
O14 O 0.6378(4) 0.2235(4) 0.5616(3) 0.0234(13) Uani 1 1 d . . .
O15 O 0.3359(4) -0.1032(4) 0.3176(3) 0.0220(13) Uani 1 1 d . . .
O16 O 0.8520(4) -0.0830(4) 0.3494(4) 0.0282(15) Uani 1 1 d . . .
O17 O 0.9474(5) 0.7079(4) -0.0413(4) 0.0288(15) Uani 1 1 d . . .
O18 O 1.0568(5) 0.8170(5) 0.0271(3) 0.0302(15) Uani 1 1 d . . .
O19 O 1.0332(5) 0.5616(4) 0.0713(4) 0.0301(15) Uani 1 1 d . . .
O20 O 1.1441(5) 0.6657(4) 0.1449(4) 0.0262(14) Uani 1 1 d . . .
O21 O 1.0136(5) 0.9255(4) 0.1395(4) 0.0291(15) Uani 1 1 d . . .
O22 O 0.8552(5) 0.9132(4) 0.1512(3) 0.0264(14) Uani 1 1 d . . .
O23 O 1.0908(4) 0.7714(5) 0.2524(3) 0.0254(14) Uani 1 1 d . . .
O24 O 0.9326(4) 0.7724(4) 0.2689(3) 0.0251(14) Uani 1 1 d . . .
O25 O 0.7158(4) 0.7836(5) 0.0588(3) 0.0264(14) Uani 1 1 d . . .
O26 O 0.7540(5) 0.6810(4) -0.0230(4) 0.0301(15) Uani 1 1 d . . .
O27 O 0.7886(5) 0.6414(4) 0.1788(4) 0.0260(14) Uani 1 1 d . . .
O28 O 0.8437(5) 0.5443(4) 0.1013(4) 0.0288(15) Uani 1 1 d . . .
O29 O 0.9319(4) 0.7318(4) 0.1105(3) 0.0184(12) Uani 1 1 d . . .
O30 O 1.2094(4) 0.8468(4) 0.1596(3) 0.0200(13) Uani 1 1 d . . .
O31 O 0.7212(4) 0.8109(4) 0.2102(3) 0.0235(13) Uani 1 1 d . . .
O32 O 0.8644(5) 0.5252(4) -0.0447(4) 0.0270(14) Uani 1 1 d . . .
O33 O 0.3348(7) 0.7490(7) 0.0959(6) 0.072(3) Uani 1 1 d . . .
O34 O 0.5230(8) 0.7668(9) 0.1487(8) 0.108(4) Uani 1 1 d . . .
O35 O 0.4301(7) 0.6455(7) 0.1984(5) 0.064(3) Uani 1 1 d . . .
O36 O 0.1735(5) -0.0513(5) 0.3621(4) 0.0408(18) Uani 1 1 d . . .
O37 O 0.1444(5) 0.0932(5) 0.2851(4) 0.0313(15) Uani 1 1 d . . .
O38 O 0.0006(5) 0.0146(6) 0.3136(4) 0.048(2) Uani 1 1 d . . .
C1 C 0.4201(7) 0.1659(6) 0.3751(5) 0.0212(18) Uani 1 1 d . . .
C2 C 0.3389(7) 0.2423(6) 0.3400(6) 0.031(2) Uani 1 1 d . . .
H2A H 0.2721 0.2117 0.3126 0.037 Uiso 1 1 calc R . .
H2B H 0.3617 0.2808 0.3019 0.037 Uiso 1 1 calc R . .
C3 C 0.4890(6) -0.0297(6) 0.5299(5) 0.0229(18) Uani 1 1 d . . .
C4 C 0.4487(7) -0.0681(6) 0.5932(5) 0.028(2) Uani 1 1 d . . .
H4A H 0.4445 -0.1385 0.5888 0.034 Uiso 1 1 calc R . .
H4B H 0.3775 -0.0437 0.5855 0.034 Uiso 1 1 calc R . .
C5 C 0.7710(7) 0.1775(7) 0.3920(5) 0.029(2) Uani 1 1 d . . .
C6 C 0.8260(9) 0.2533(6) 0.3639(6) 0.036(2) Uani 1 1 d . . .
H6A H 0.7977 0.2569 0.3066 0.044 Uiso 1 1 calc R . .
H6B H 0.9000 0.2352 0.3760 0.044 Uiso 1 1 calc R . .
C7 C 0.8215(6) 0.0000(6) 0.5546(5) 0.0206(17) Uani 1 1 d . . .
C8 C 0.9100(6) -0.0320(7) 0.6216(5) 0.028(2) Uani 1 1 d . . .
H8A H 0.9750 -0.0268 0.6069 0.034 Uiso 1 1 calc R . .
H8B H 0.9000 -0.1001 0.6320 0.034 Uiso 1 1 calc R . .
C9 C 0.5572(6) -0.0183(6) 0.2256(5) 0.0225(18) Uani 1 1 d . . .
C10 C 0.5431(7) -0.0039(8) 0.1398(5) 0.037(3) Uani 1 1 d . . .
H10A H 0.5808 -0.0552 0.1216 0.045 Uiso 1 1 calc R . .
H10B H 0.5755 0.0575 0.1328 0.045 Uiso 1 1 calc R . .
C11 C 0.6144(6) -0.2154(6) 0.3732(4) 0.0208(17) Uani 1 1 d . . .
C12 C 0.6121(7) -0.3222(7) 0.3732(6) 0.030(2) Uani 1 1 d . . .
H12A H 0.5499 -0.3440 0.3322 0.036 Uiso 1 1 calc R . .
H12B H 0.6056 -0.3444 0.4237 0.036 Uiso 1 1 calc R . .
C13 C 1.0052(7) 0.7785(7) -0.0354(5) 0.0257(19) Uani 1 1 d . . .
C14 C 1.0224(8) 0.8230(7) -0.1063(5) 0.030(2) Uani 1 1 d . . .
H14A H 1.0931 0.8064 -0.1079 0.036 Uiso 1 1 calc R . .
H14B H 1.0193 0.8932 -0.1014 0.036 Uiso 1 1 calc R . .
C15 C 1.1221(6) 0.5847(6) 0.1145(5) 0.0211(18) Uani 1 1 d . . .
C16 C 1.2049(7) 0.5098(6) 0.1348(6) 0.030(2) Uani 1 1 d . . .
H16A H 1.2006 0.4746 0.1814 0.036 Uiso 1 1 calc R . .
H16B H 1.2738 0.5407 0.1473 0.036 Uiso 1 1 calc R . .
C17 C 0.9295(6) 0.9597(6) 0.1426(5) 0.0246(18) Uani 1 1 d . . .
C18 C 0.9205(7) 1.0666(7) 0.1310(6) 0.030(2) Uani 1 1 d . . .
H18A H 0.9195 1.0815 0.0770 0.037 Uiso 1 1 calc R . .
H18B H 0.9829 1.0972 0.1662 0.037 Uiso 1 1 calc R . .
C19 C 1.0293(6) 0.7670(6) 0.2938(5) 0.0218(17) Uani 1 1 d . . .
C20 C 1.0819(7) 0.7534(6) 0.3796(5) 0.0248(19) Uani 1 1 d . . .
H20A H 1.1069 0.8160 0.4031 0.030 Uiso 1 1 calc R . .
H20B H 1.1430 0.7116 0.3863 0.030 Uiso 1 1 calc R . .
C21 C 0.6994(6) 0.7441(6) -0.0052(5) 0.0238(19) Uani 1 1 d . . .
C22 C 0.6027(6) 0.7788(8) -0.0649(5) 0.033(2) Uani 1 1 d . . .
H22A H 0.6049 0.8493 -0.0662 0.039 Uiso 1 1 calc R . .
H22B H 0.5421 0.7606 -0.0476 0.039 Uiso 1 1 calc R . .
C23 C 0.8011(7) 0.5625(6) 0.1533(6) 0.028(2) Uani 1 1 d . . .
C24 C 0.7602(9) 0.4794(7) 0.1915(7) 0.045(3) Uani 1 1 d . . .
H24A H 0.6984 0.5018 0.2055 0.054 Uiso 1 1 calc R . .
H24B H 0.8138 0.4628 0.2404 0.054 Uiso 1 1 calc R . .
C25 C 0.1356(10) 0.1004(7) 0.4261(7) 0.044(3) Uani 1 1 d . . .
C26 C 0.4566(13) 0.6220(12) 0.0664(8) 0.071(4) Uani 1 1 d . . .
Cl1 Cl 0.32240(18) 0.31866(17) 0.41650(16) 0.0359(7) Uani 1 1 d . . .
Cl2 Cl 0.52557(19) -0.03774(18) 0.68831(13) 0.0345(6) Uani 1 1 d . . .
Cl3 Cl 0.8187(2) 0.36844(17) 0.40270(17) 0.0412(7) Uani 1 1 d . . .
Cl4 Cl 0.92440(19) 0.03459(17) 0.70922(13) 0.0316(6) Uani 1 1 d . . .
Cl5 Cl 0.4159(2) -0.0034(3) 0.08160(15) 0.0506(9) Uani 1 1 d . . .
Cl6 Cl 0.72230(18) -0.37539(17) 0.35749(14) 0.0319(6) Uani 1 1 d . . .
Cl7 Cl 0.9329(2) 0.78834(19) -0.19491(14) 0.0409(7) Uani 1 1 d . . .
Cl8 Cl 1.19174(19) 0.42877(18) 0.05747(16) 0.0394(7) Uani 1 1 d . . .
Cl9 Cl 0.8092(2) 1.1168(2) 0.1482(2) 0.0621(10) Uani 1 1 d . . .
Cl10 Cl 0.99975(18) 0.70277(19) 0.42939(13) 0.0341(7) Uani 1 1 d . . .
Cl11 Cl 0.5827(3) 0.7360(3) -0.15999(17) 0.0632(10) Uani 1 1 d . . .
Cl12 Cl 0.7268(3) 0.3763(2) 0.1366(2) 0.0587(10) Uani 1 1 d . . .
F1 F 0.2372(5) 0.1118(6) 0.4571(4) 0.057(2) Uani 1 1 d . . .
F2 F 0.0920(6) 0.1858(5) 0.4131(5) 0.067(2) Uani 1 1 d . . .
F3 F 0.0981(5) 0.0535(5) 0.4764(4) 0.0544(19) Uani 1 1 d . . .
F4 F 0.5581(7) 0.5914(7) 0.0898(6) 0.099(3) Uani 1 1 d . . .
F5 F 0.3982(7) 0.5529(7) 0.0516(6) 0.093(3) Uani 1 1 d . . .
F6 F 0.4378(9) 0.6658(9) -0.0051(6) 0.113(4) Uani 1 1 d . . .
S1 S 0.11118(17) 0.03197(16) 0.33721(13) 0.0262(6) Uani 1 1 d . . .
S2 S 0.4379(2) 0.7070(2) 0.13709(16) 0.0381(7) Uani 1 1 d . . .

loop_
_atom_site_aniso_label
_atom_site_aniso_U_11
_atom_site_aniso_U_22
_atom_site_aniso_U_33
_atom_site_aniso_U_23
_atom_site_aniso_U_13
_atom_site_aniso_U_12
V1 0.0198(8) 0.0190(8) 0.0227(8) -0.0007(6) 0.0078(6) -0.0009(6)
V2 0.0190(8) 0.0192(8) 0.0209(8) -0.0017(6) 0.0068(6) -0.0012(6)
V3 0.0198(8) 0.0204(8) 0.0243(8) -0.0013(6) 0.0092(6) 0.0000(6)
V4 0.0212(8) 0.0197(8) 0.0228(8) -0.0021(6) 0.0085(6) -0.0017(6)
V5 0.0200(8) 0.0180(8) 0.0206(8) -0.0006(5) 0.0070(6) 0.0006(6)
V6 0.0195(8) 0.0199(8) 0.0238(8) 0.0001(6) 0.0094(6) -0.0007(6)
O1 0.014(3) 0.018(3) 0.034(3) -0.002(2) 0.004(2) 0.000(2)
O2 0.024(3) 0.018(3) 0.031(3) -0.005(3) 0.004(3) 0.003(2)
O3 0.025(3) 0.028(3) 0.027(3) 0.004(3) 0.013(3) -0.001(3)
O4 0.030(3) 0.023(3) 0.029(3) 0.004(3) 0.015(3) 0.007(3)
O5 0.027(3) 0.019(3) 0.038(4) -0.002(3) 0.022(3) -0.003(3)
O6 0.023(3) 0.021(3) 0.037(4) -0.009(3) 0.017(3) -0.006(2)
O7 0.024(3) 0.025(3) 0.022(3) -0.007(2) 0.004(2) 0.001(2)
O8 0.023(3) 0.024(3) 0.030(3) -0.003(3) 0.008(2) -0.002(3)
O9 0.021(3) 0.030(3) 0.026(3) 0.003(3) 0.015(2) 0.005(3)
O10 0.022(3) 0.030(4) 0.023(3) -0.001(3) 0.007(2) 0.002(3)
O11 0.028(3) 0.019(3) 0.038(4) -0.004(3) 0.018(3) -0.003(3)
O12 0.024(3) 0.016(3) 0.039(4) -0.003(3) 0.011(3) -0.003(2)
O13 0.018(3) 0.025(3) 0.027(3) -0.001(2) 0.012(2) -0.002(2)
O14 0.018(3) 0.028(3) 0.025(3) -0.009(3) 0.007(2) -0.001(2)
O15 0.014(3) 0.028(3) 0.022(3) -0.005(2) 0.002(2) 0.003(2)
O16 0.022(3) 0.029(3) 0.034(4) -0.002(3) 0.009(3) 0.002(3)
O17 0.038(4) 0.016(3) 0.036(4) -0.009(3) 0.017(3) -0.004(3)
O18 0.027(3) 0.044(4) 0.023(3) -0.002(3) 0.013(3) -0.010(3)
O19 0.025(3) 0.023(3) 0.040(4) -0.005(3) 0.005(3) 0.005(3)
O20 0.029(3) 0.021(3) 0.029(3) -0.004(3) 0.010(3) 0.006(3)
O21 0.023(3) 0.023(3) 0.044(4) -0.004(3) 0.014(3) 0.000(3)
O22 0.026(3) 0.025(3) 0.031(3) 0.007(3) 0.012(3) 0.005(3)
O23 0.020(3) 0.035(4) 0.022(3) 0.001(3) 0.005(2) -0.005(3)
O24 0.028(3) 0.026(3) 0.023(3) 0.001(3) 0.009(2) 0.006(3)
O25 0.023(3) 0.034(4) 0.025(3) -0.001(3) 0.012(2) 0.010(3)
O26 0.027(3) 0.026(3) 0.035(4) -0.005(3) 0.005(3) 0.005(3)
O27 0.033(3) 0.016(3) 0.034(4) 0.003(3) 0.019(3) -0.005(3)
O28 0.041(4) 0.018(3) 0.033(4) -0.002(3) 0.019(3) -0.006(3)
O29 0.017(3) 0.018(3) 0.021(3) -0.002(2) 0.007(2) -0.003(2)
O30 0.019(3) 0.013(3) 0.029(3) -0.004(2) 0.010(2) -0.003(2)
O31 0.024(3) 0.022(3) 0.028(3) 0.002(2) 0.014(3) 0.000(2)
O32 0.025(3) 0.023(3) 0.033(3) -0.009(3) 0.007(3) 0.003(3)
O33 0.056(6) 0.068(7) 0.097(8) 0.002(5) 0.030(5) 0.012(5)
O34 0.060(6) 0.122(11) 0.155(11) -0.036(9) 0.050(7) -0.047(7)
O35 0.085(7) 0.062(6) 0.053(5) 0.002(4) 0.034(5) 0.010(5)
O36 0.048(4) 0.017(3) 0.073(5) 0.006(3) 0.042(4) 0.005(3)
O37 0.029(3) 0.036(4) 0.030(4) 0.004(3) 0.009(3) -0.002(3)
O38 0.030(4) 0.077(6) 0.038(4) -0.004(4) 0.012(3) -0.024(4)
C1 0.025(4) 0.021(4) 0.022(4) 0.003(3) 0.013(4) -0.004(3)
C2 0.028(5) 0.017(4) 0.045(6) -0.002(4) 0.006(4) -0.004(4)
C3 0.025(4) 0.016(4) 0.031(5) 0.000(4) 0.013(4) 0.004(3)
C4 0.041(5) 0.019(4) 0.025(5) -0.004(4) 0.011(4) -0.008(4)
C5 0.033(5) 0.030(5) 0.024(5) 0.002(4) 0.010(4) -0.001(4)
C6 0.060(7) 0.015(4) 0.049(6) -0.007(4) 0.039(5) -0.007(4)
C7 0.018(4) 0.014(4) 0.031(5) -0.001(3) 0.008(3) 0.002(3)
C8 0.015(4) 0.033(5) 0.030(5) -0.001(4) -0.004(3) 0.013(4)
C9 0.020(4) 0.019(4) 0.031(5) 0.001(3) 0.012(4) -0.002(3)
C10 0.036(5) 0.063(7) 0.016(4) 0.007(4) 0.013(4) -0.003(5)
C11 0.026(4) 0.028(5) 0.008(3) 0.000(3) 0.004(3) -0.008(4)
C12 0.020(4) 0.026(5) 0.044(6) 0.007(4) 0.010(4) 0.004(4)
C13 0.025(4) 0.026(5) 0.025(4) 0.002(4) 0.005(3) 0.008(4)
C14 0.046(6) 0.025(5) 0.022(5) -0.004(4) 0.015(4) -0.002(4)
C15 0.015(4) 0.026(5) 0.022(4) 0.000(3) 0.005(3) 0.001(3)
C16 0.024(5) 0.018(4) 0.051(6) 0.010(4) 0.017(4) 0.002(4)
C17 0.023(4) 0.018(4) 0.029(5) 0.004(4) 0.002(3) 0.001(4)
C18 0.023(4) 0.023(5) 0.051(6) -0.007(4) 0.018(4) -0.001(4)
C19 0.021(4) 0.012(4) 0.035(5) -0.003(3) 0.013(4) -0.002(3)
C20 0.034(5) 0.027(5) 0.019(4) 0.001(3) 0.015(4) -0.008(4)
C21 0.016(4) 0.031(5) 0.025(5) 0.002(4) 0.008(3) 0.001(3)
C22 0.019(4) 0.039(6) 0.035(5) -0.006(5) 0.000(4) -0.001(4)
C23 0.027(5) 0.022(5) 0.034(5) -0.004(4) 0.006(4) 0.001(4)
C24 0.062(7) 0.032(6) 0.049(7) 0.002(5) 0.030(6) -0.009(5)
C25 0.070(8) 0.022(5) 0.049(7) -0.006(4) 0.033(6) -0.012(5)
C26 0.087(11) 0.080(11) 0.061(9) -0.018(8) 0.044(8) -0.040(9)
Cl1 0.0312(13) 0.0248(12) 0.0519(16) -0.0062(10) 0.0128(11) 0.0043(9)
Cl2 0.0487(14) 0.0311(13) 0.0241(12) 0.0017(10) 0.0110(10) 0.0033(11)
Cl3 0.0439(15) 0.0220(12) 0.0659(19) -0.0036(11) 0.0290(13) -0.0049(10)
Cl4 0.0381(13) 0.0288(12) 0.0258(12) -0.0022(9) 0.0063(9) 0.0010(10)
Cl5 0.0354(14) 0.087(2) 0.0304(14) 0.0084(14) 0.0111(11) 0.0119(14)
Cl6 0.0334(12) 0.0229(12) 0.0430(14) -0.0020(10) 0.0167(10) 0.0043(10)
Cl7 0.0639(17) 0.0303(13) 0.0252(12) -0.0010(10) 0.0081(11) -0.0064(12)
Cl8 0.0307(13) 0.0321(14) 0.0543(17) -0.0165(11) 0.0108(11) 0.0037(10)
Cl9 0.0401(15) 0.0257(14) 0.130(3) 0.0063(16) 0.0396(18) 0.0075(12)
Cl10 0.0317(13) 0.0468(15) 0.0269(12) 0.0073(10) 0.0134(10) -0.0056(11)
Cl11 0.080(2) 0.069(2) 0.0301(15) -0.0032(14) -0.0002(14) 0.0327(18)
Cl12 0.072(2) 0.0278(14) 0.099(3) -0.0153(15) 0.0611(19) -0.0161(14)
F1 0.044(4) 0.087(5) 0.039(4) -0.021(4) 0.011(3) -0.033(4)
F2 0.099(6) 0.027(4) 0.098(6) -0.011(4) 0.063(5) 0.001(4)
F3 0.072(5) 0.070(5) 0.035(4) -0.010(3) 0.036(3) -0.021(4)
F4 0.070(6) 0.102(8) 0.110(8) -0.024(6) 0.004(5) 0.020(5)
F5 0.080(6) 0.085(7) 0.106(8) -0.054(6) 0.017(5) -0.016(5)
F6 0.135(9) 0.147(10) 0.071(6) -0.022(6) 0.053(6) -0.057(8)
S1 0.0277(12) 0.0266(12) 0.0270(12) -0.0042(9) 0.0123(9) -0.0065(9)
S2 0.0409(15) 0.0357(14) 0.0380(15) -0.0084(11) 0.0118(12) -0.0069(12)

loop_
_atom_type_symbol
_atom_type_description
_atom_type_scat_dispersion_real
_atom_type_scat_dispersion_imag
_atom_type_scat_source
C C 0.0033 0.0016 'International Tables Vol C Tables 4.2.6.8 and 6.1.1.4'
H H 0.0000 0.0000 'International Tables Vol C Tables 4.2.6.8 and 6.1.1.4'
O O 0.0106 0.0060 'International Tables Vol C Tables 4.2.6.8 and 6.1.1.4'
F F 0.0171 0.0103 'International Tables Vol C Tables 4.2.6.8 and 6.1.1.4'
S S 0.1246 0.1234 'International Tables Vol C Tables 4.2.6.8 and 6.1.1.4'
Cl Cl 0.1484 0.1585 'International Tables Vol C Tables 4.2.6.8 and 6.1.1.4'
V V 0.3005 0.5294 'International Tables Vol C Tables 4.2.6.8 and 6.1.1.4'

loop_
_geom_angle_atom_site_label_1
_geom_angle_atom_site_label_2
_geom_angle_atom_site_label_3
_geom_angle
_geom_angle_site_symmetry_1
_geom_angle_site_symmetry_3
_geom_angle_publ_flag
O13 V1 O3 92.9(2) . . ?
O13 V1 O1 96.3(2) . . ?
O3 V1 O1 94.3(3) . . ?
O13 V1 O12 97.0(2) . . ?
O3 V1 O12 86.5(3) . . ?
O1 V1 O12 166.6(2) . . ?
O13 V1 O10 93.7(2) . . ?
O3 V1 O10 173.4(3) . . ?
O1 V1 O10 85.5(3) . . ?
O12 V1 O10 92.2(3) . . ?
O13 V1 O15 177.4(3) . . ?
O3 V1 O15 84.8(2) . . ?
O1 V1 O15 85.0(2) . . ?
O12 V1 O15 81.8(2) . . ?
O10 V1 O15 88.6(2) . . ?
O13 V2 O4 91.6(2) . . ?
O13 V2 O5 93.7(2) . . ?
O4 V2 O5 174.7(3) . . ?
O13 V2 O2 96.0(2) . . ?
O4 V2 O2 92.3(3) . . ?
O5 V2 O2 87.1(3) . . ?
O13 V2 O14 177.3(2) . . ?
O4 V2 O14 86.8(2) . . ?
O5 V2 O14 87.8(2) . . ?
O2 V2 O14 82.0(2) . . ?
O13 V2 O7 96.6(2) . . ?
O4 V2 O7 88.4(2) . . ?
O5 V2 O7 91.0(2) . . ?
O2 V2 O7 167.4(2) . . ?
O14 V2 O7 85.5(2) . . ?
O13 V3 O8 94.2(2) . . ?
O13 V3 O6 94.9(2) . . ?
O8 V3 O6 91.5(3) . . ?
O13 V3 O11 98.0(2) . . ?
O8 V3 O11 89.0(3) . . ?
O6 V3 O11 167.0(2) . . ?
O13 V3 O9 90.9(2) . . ?
O8 V3 O9 174.9(2) . . ?
O6 V3 O9 88.8(3) . . ?
O11 V3 O9 89.6(3) . . ?
O13 V3 O16 176.8(3) . . ?
O8 V3 O16 89.0(2) . . ?
O6 V3 O16 84.2(2) . . ?
O11 V3 O16 82.8(2) . . ?
O9 V3 O16 86.0(2) . . ?
O29 V4 O28 94.1(2) . . ?
O29 V4 O17 91.6(2) . . ?
O28 V4 O17 174.3(3) . . ?
O29 V4 O32 178.2(2) . . ?
O28 V4 O32 86.4(3) . . ?
O17 V4 O32 88.0(3) . . ?
O29 V4 O19 96.0(2) . . ?
O28 V4 O19 87.6(3) . . ?
O17 V4 O19 91.3(3) . . ?
O32 V4 O19 82.2(2) . . ?
O29 V4 O26 96.3(2) . . ?
O28 V4 O26 93.7(3) . . ?
O17 V4 O26 86.2(3) . . ?
O32 V4 O26 85.5(2) . . ?
O19 V4 O26 167.5(3) . . ?
O29 V5 O23 94.5(2) . . ?
O29 V5 O18 92.7(2) . . ?
O23 V5 O18 172.8(2) . . ?
O29 V5 O20 95.1(2) . . ?
O23 V5 O20 84.3(3) . . ?
O18 V5 O20 95.6(3) . . ?
O29 V5 O21 95.8(2) . . ?
O23 V5 O21 93.7(3) . . ?
O18 V5 O21 85.1(3) . . ?
O20 V5 O21 169.0(3) . . ?
O29 V5 O30 175.2(2) . . ?
O23 V5 O30 89.4(2) . . ?
O18 V5 O30 83.4(2) . . ?
O20 V5 O30 82.6(2) . . ?
O21 V5 O30 86.6(2) . . ?
O29 V6 O27 94.7(2) . . ?
O29 V6 O22 96.1(2) . . ?
O27 V6 O22 169.2(2) . . ?
O29 V6 O25 94.0(2) . . ?
O27 V6 O25 92.3(3) . . ?
O22 V6 O25 87.6(3) . . ?
O29 V6 O31 177.5(2) . . ?
O27 V6 O31 83.1(2) . . ?
O22 V6 O31 86.1(2) . . ?
O25 V6 O31 85.0(2) . . ?
O29 V6 O24 94.5(2) . . ?
O27 V6 O24 88.6(3) . . ?
O22 V6 O24 89.9(3) . . ?
O25 V6 O24 171.3(2) . . ?
O31 V6 O24 86.5(2) . . ?
C1 O1 V1 133.5(6) . . ?
C1 O2 V2 131.0(6) . . ?
C3 O3 V1 129.3(6) . . ?
C3 O4 V2 135.7(6) . . ?
C5 O5 V2 133.9(6) . . ?
C5 O6 V3 134.3(6) . . ?
C7 O7 V2 130.9(5) . . ?
C7 O8 V3 136.6(6) . . ?
C9 O9 V3 137.6(5) . . ?
C9 O10 V1 129.3(6) . . ?
C11 O11 V3 130.0(6) . . ?
C11 O12 V1 133.5(6) . . ?
V1 O13 V3 120.0(3) . . ?
V1 O13 V2 120.6(3) . . ?
V3 O13 V2 119.4(3) . . ?
C13 O17 V4 134.4(6) . . ?
C13 O18 V5 131.7(6) . . ?
C15 O19 V4 133.6(6) . . ?
C15 O20 V5 134.2(6) . . ?
C17 O21 V5 133.0(6) . . ?
C17 O22 V6 132.7(6) . . ?
C19 O23 V5 131.8(6) . . ?
C19 O24 V6 132.8(6) . . ?
C21 O25 V6 133.1(6) . . ?
C21 O26 V4 131.1(6) . . ?
C23 O27 V6 133.7(6) . . ?
C23 O28 V4 130.6(6) . . ?
V5 O29 V6 119.7(3) . . ?
V5 O29 V4 121.1(3) . . ?
V6 O29 V4 119.2(3) . . ?
O2 C1 O1 126.1(8) . . ?
O2 C1 C2 118.2(8) . . ?
O1 C1 C2 115.7(7) . . ?
C1 C2 Cl1 109.5(7) . . ?
C1 C2 H2A 109.8 . . ?
Cl1 C2 H2A 109.8 . . ?
C1 C2 H2B 109.8 . . ?
Cl1 C2 H2B 109.8 . . ?
H2A C2 H2B 108.2 . . ?
O3 C3 O4 125.1(8) . . ?
O3 C3 C4 114.7(7) . . ?
O4 C3 C4 120.0(8) . . ?
C3 C4 Cl2 114.1(6) . . ?
C3 C4 H4A 108.7 . . ?
Cl2 C4 H4A 108.7 . . ?
C3 C4 H4B 108.7 . . ?
Cl2 C4 H4B 108.7 . . ?
H4A C4 H4B 107.6 . . ?
O6 C5 O5 123.6(8) . . ?
O6 C5 C6 114.8(8) . . ?
O5 C5 C6 121.6(8) . . ?
C5 C6 Cl3 115.5(6) . . ?
C5 C6 H6A 108.4 . . ?
Cl3 C6 H6A 108.4 . . ?
C5 C6 H6B 108.4 . . ?
Cl3 C6 H6B 108.4 . . ?
H6A C6 H6B 107.5 . . ?
O7 C7 O8 124.3(8) . . ?
O7 C7 C8 121.9(8) . . ?
O8 C7 C8 113.8(7) . . ?
C7 C8 Cl4 114.1(6) . . ?
C7 C8 H8A 108.7 . . ?
Cl4 C8 H8A 108.7 . . ?
C7 C8 H8B 108.7 . . ?
Cl4 C8 H8B 108.7 . . ?
H8A C8 H8B 107.6 . . ?
O10 C9 O9 123.0(8) . . ?
O10 C9 C10 121.2(8) . . ?
O9 C9 C10 115.7(7) . . ?
C9 C10 Cl5 115.1(6) . . ?
C9 C10 H10A 108.5 . . ?
Cl5 C10 H10A 108.5 . . ?
C9 C10 H10B 108.5 . . ?
Cl5 C10 H10B 108.5 . . ?
H10A C10 H10B 107.5 . . ?
O11 C11 O12 126.8(8) . . ?
O11 C11 C12 119.3(8) . . ?
O12 C11 C12 113.9(7) . . ?
C11 C12 Cl6 114.0(6) . . ?
C11 C12 H12A 108.8 . . ?
Cl6 C12 H12A 108.8 . . ?
C11 C12 H12B 108.8 . . ?
Cl6 C12 H12B 108.8 . . ?
H12A C12 H12B 107.7 . . ?
O17 C13 O18 125.8(8) . . ?
O17 C13 C14 120.5(8) . . ?
O18 C13 C14 113.6(8) . . ?
C13 C14 Cl7 114.9(7) . . ?
C13 C14 H14A 108.5 . . ?
Cl7 C14 H14A 108.5 . . ?
C13 C14 H14B 108.5 . . ?
Cl7 C14 H14B 108.5 . . ?
H14A C14 H14B 107.5 . . ?
O20 C15 O19 124.0(8) . . ?
O20 C15 C16 117.6(8) . . ?
O19 C15 C16 118.4(8) . . ?
C15 C16 Cl8 111.3(7) . . ?
C15 C16 H16A 109.4 . . ?
Cl8 C16 H16A 109.4 . . ?
C15 C16 H16B 109.4 . . ?
Cl8 C16 H16B 109.4 . . ?
H16A C16 H16B 108.0 . . ?
O22 C17 O21 125.4(8) . . ?
O22 C17 C18 120.2(8) . . ?
O21 C17 C18 114.3(8) . . ?
C17 C18 Cl9 114.1(6) . . ?
C17 C18 H18A 108.7 . . ?
Cl9 C18 H18A 108.7 . . ?
C17 C18 H18B 108.7 . . ?
Cl9 C18 H18B 108.7 . . ?
H18A C18 H18B 107.6 . . ?
O24 C19 O23 125.3(8) . . ?
O24 C19 C20 120.1(7) . . ?
O23 C19 C20 114.6(7) . . ?
C19 C20 Cl10 113.2(6) . . ?
C19 C20 H20A 108.9 . . ?
Cl10 C20 H20A 108.9 . . ?
C19 C20 H20B 108.9 . . ?
Cl10 C20 H20B 108.9 . . ?
H20A C20 H20B 107.7 . . ?
O25 C21 O26 126.7(8) . . ?
O25 C21 C22 113.5(8) . . ?
O26 C21 C22 119.8(8) . . ?
C21 C22 Cl11 115.9(7) . . ?
C21 C22 H22A 108.3 . . ?
Cl11 C22 H22A 108.3 . . ?
C21 C22 H22B 108.3 . . ?
Cl11 C22 H22B 108.3 . . ?
H22A C22 H22B 107.4 . . ?
O27 C23 O28 127.1(9) . . ?
O27 C23 C24 114.1(8) . . ?
O28 C23 C24 118.8(8) . . ?
C23 C24 Cl12 116.3(7) . . ?
C23 C24 H24A 108.2 . . ?
Cl12 C24 H24A 108.2 . . ?
C23 C24 H24B 108.2 . . ?
Cl12 C24 H24B 108.2 . . ?
H24A C24 H24B 107.4 . . ?
F2 C25 F1 108.4(9) . . ?
F2 C25 F3 109.2(9) . . ?
F1 C25 F3 108.9(10) . . ?
F2 C25 S1 111.5(8) . . ?
F1 C25 S1 109.4(7) . . ?
F3 C25 S1 109.4(7) . . ?
F5 C26 F4 109.7(15) . . ?
F5 C26 F6 102.6(13) . . ?
F4 C26 F6 108.6(11) . . ?
F5 C26 S2 117.3(10) . . ?
F4 C26 S2 108.6(10) . . ?
F6 C26 S2 109.7(12) . . ?
O36 S1 O37 115.1(4) . . ?
O36 S1 O38 114.5(5) . . ?
O37 S1 O38 113.6(4) . . ?
O36 S1 C25 102.6(5) . . ?
O37 S1 C25 104.5(4) . . ?
O38 S1 C25 104.7(5) . . ?
O34 S2 O35 119.6(7) . . ?
O34 S2 O33 116.5(7) . . ?
O35 S2 O33 110.6(6) . . ?
O34 S2 C26 102.9(7) . . ?
O35 S2 C26 101.7(6) . . ?
O33 S2 C26 102.2(7) . . ?

loop_
_geom_bond_atom_site_label_1
_geom_bond_atom_site_label_2
_geom_bond_distance
_geom_bond_site_symmetry_2
_geom_bond_publ_flag
V1 O13 1.904(6) . ?
V1 O3 2.011(6) . ?
V1 O1 2.020(6) . ?
V1 O12 2.024(6) . ?
V1 O10 2.033(6) . ?
V1 O15 2.035(6) . ?
V2 O13 1.933(6) . ?
V2 O4 1.995(6) . ?
V2 O5 2.000(6) . ?
V2 O2 2.006(6) . ?
V2 O14 2.037(6) . ?
V2 O7 2.052(6) . ?
V3 O13 1.928(6) . ?
V3 O8 1.968(6) . ?
V3 O6 1.999(6) . ?
V3 O11 2.004(6) . ?
V3 O9 2.034(6) . ?
V3 O16 2.035(6) . ?
V4 O29 1.933(6) . ?
V4 O28 1.990(6) . ?
V4 O17 2.006(6) . ?
V4 O32 2.011(6) . ?
V4 O19 2.019(6) . ?
V4 O26 2.020(6) . ?
V5 O29 1.903(5) . ?
V5 O23 2.001(6) . ?
V5 O18 2.009(6) . ?
V5 O20 2.024(6) . ?
V5 O21 2.029(6) . ?
V5 O30 2.031(6) . ?
V6 O29 1.917(5) . ?
V6 O27 1.991(6) . ?
V6 O22 2.007(6) . ?
V6 O25 2.021(6) . ?
V6 O31 2.026(6) . ?
V6 O24 2.042(6) . ?
O1 C1 1.260(10) . ?
O2 C1 1.259(10) . ?
O3 C3 1.263(10) . ?
O4 C3 1.274(10) . ?
O5 C5 1.268(11) . ?
O6 C5 1.261(11) . ?
O7 C7 1.259(9) . ?
O8 C7 1.263(10) . ?
O9 C9 1.283(10) . ?
O10 C9 1.252(9) . ?
O11 C11 1.238(10) . ?
O12 C11 1.269(10) . ?
O17 C13 1.245(11) . ?
O18 C13 1.259(10) . ?
O19 C15 1.265(10) . ?
O20 C15 1.258(10) . ?
O21 C17 1.248(10) . ?
O22 C17 1.244(10) . ?
O23 C19 1.270(10) . ?
O24 C19 1.252(10) . ?
O25 C21 1.241(10) . ?
O26 C21 1.251(10) . ?
O27 C23 1.230(10) . ?
O28 C23 1.260(11) . ?
O33 S2 1.492(9) . ?
O34 S2 1.387(10) . ?
O35 S2 1.430(9) . ?
O36 S1 1.432(7) . ?
O37 S1 1.438(7) . ?
O38 S1 1.446(7) . ?
C1 C2 1.529(13) . ?
C2 Cl1 1.810(10) . ?
C2 H2A 0.9900 . ?
C2 H2B 0.9900 . ?
C3 C4 1.501(11) . ?
C4 Cl2 1.775(9) . ?
C4 H4A 0.9900 . ?
C4 H4B 0.9900 . ?
C5 C6 1.470(12) . ?
C6 Cl3 1.774(9) . ?
C6 H6A 0.9900 . ?
C6 H6B 0.9900 . ?
C7 C8 1.498(11) . ?
C8 Cl4 1.795(9) . ?
C8 H8A 0.9900 . ?
C8 H8B 0.9900 . ?
C9 C10 1.516(12) . ?
C10 Cl5 1.729(10) . ?
C10 H10A 0.9900 . ?
C10 H10B 0.9900 . ?
C11 C12 1.498(13) . ?
C12 Cl6 1.758(9) . ?
C12 H12A 0.9900 . ?
C12 H12B 0.9900 . ?
C13 C14 1.499(12) . ?
C14 Cl7 1.764(9) . ?
C14 H14A 0.9900 . ?
C14 H14B 0.9900 . ?
C15 C16 1.499(12) . ?
C16 Cl8 1.765(10) . ?
C16 H16A 0.9900 . ?
C16 H16B 0.9900 . ?
C17 C18 1.514(13) . ?
C18 Cl9 1.767(9) . ?
C18 H18A 0.9900 . ?
C18 H18B 0.9900 . ?
C19 C20 1.512(12) . ?
C20 Cl10 1.767(8) . ?
C20 H20A 0.9900 . ?
C20 H20B 0.9900 . ?
C21 C22 1.508(12) . ?
C22 Cl11 1.760(10) . ?
C22 H22A 0.9900 . ?
C22 H22B 0.9900 . ?
C23 C24 1.537(13) . ?
C24 Cl12 1.735(11) . ?
C24 H24A 0.9900 . ?
C24 H24B 0.9900 . ?
C25 F2 1.324(13) . ?
C25 F1 1.329(13) . ?
C25 F3 1.334(11) . ?
C25 S1 1.813(11) . ?
C26 F5 1.227(15) . ?
C26 F4 1.377(18) . ?
C26 F6 1.382(18) . ?
C26 S2 1.816(15) . ?

loop_
_platon_squeeze_void_nr
_platon_squeeze_void_average_x
_platon_squeeze_void_average_y
_platon_squeeze_void_average_z
_platon_squeeze_void_volume
_platon_squeeze_void_count_electrons
1 0.189 0.219 0.711 88.9 40
